data_2103742
loop_
_publ_author_name
'Kaftory, Menahem'
'Botoshansky, Mark'
'Kapon, Moshe'
'Shteiman, Vitaly'

_publ_section_title
;
 Irreversible single-crystal to polycrystal and reversible
 single-crystal to single-crystal phase transformations in cyanurates
;
_journal_issue 6
_journal_name_full 'Acta Crystallographica Section B'
_journal_page_first 791
_journal_page_last 799
_journal_paper_doi 10.1107/S0108768101014987
_journal_volume 57
_journal_year 2001
_chemical_formula_moiety 'C6 H9 N3 O3'
_chemical_formula_sum 'C6 H9 N3 O3'
_chemical_formula_weight 171.16
_chemical_name_common 'OON (methoxy cyanurate)'
_chemical_name_systematic
;
 4,6-Dimethoxy-3-methyl-dihydro-triazine-2-one
;
_space_group_IT_number 14
_symmetry_cell_setting monoclinic
_symmetry_space_group_name_Hall '-P 2yn'
_symmetry_space_group_name_H-M 'P 1 21/n 1'
_audit_creation_method SHELXL-97
_cell_angle_alpha 90.00
_cell_angle_beta 92.07(2)
_cell_angle_gamma 90.00
_cell_formula_units_Z 8
_cell_length_a 13.480(2)
_cell_length_b 14.172(2)
_cell_length_c 8.4330(10)
_cell_measurement_reflns_used 3758
_cell_measurement_temperature 298(2)
_cell_measurement_theta_max 28.2
_cell_measurement_theta_min 1.0
_cell_volume 1610.0(4)
_computing_cell_refinement 'DENZO SMN (Otwinowski & Minor,1997)'
_computing_data_collection 'KappaCCD (Nonius,2000)'
_computing_data_reduction 'DENZO SMN (Otwinowski & Minor,1997)'
_computing_molecular_graphics 'Ortep-3 for Windows (Farrugia, 1997)'
_computing_structure_refinement 'SHELXL-97 (Sheldrick, 1997)'
_computing_structure_solution 'SHELXS-97 (Sheldrick, 1990)'
_diffrn_ambient_temperature 298(2)
_diffrn_measured_fraction_theta_full .944
_diffrn_measured_fraction_theta_max .944
_diffrn_measurement_device_type 'Nonius KappaCCD'
_diffrn_measurement_method phi-scan
_diffrn_radiation_monochromator graphite
_diffrn_radiation_source 'fine-focus sealed tube'
_diffrn_radiation_type MoK\a
_diffrn_radiation_wavelength .71070
_diffrn_reflns_av_R_equivalents .046
_diffrn_reflns_av_sigmaI/netI .0423
_diffrn_reflns_limit_h_max 17
_diffrn_reflns_limit_h_min -17
_diffrn_reflns_limit_k_max 0
_diffrn_reflns_limit_k_min -18
_diffrn_reflns_limit_l_max 10
_diffrn_reflns_limit_l_min 0
_diffrn_reflns_number 3758
_diffrn_reflns_theta_full 28.26
_diffrn_reflns_theta_max 28.26
_diffrn_reflns_theta_min 2.09
_diffrn_standards_number no
_exptl_absorpt_coefficient_mu .115
_exptl_absorpt_correction_type none
_exptl_crystal_colour Colorless
_exptl_crystal_density_diffrn 1.412
_exptl_crystal_density_method 'not measured'
_exptl_crystal_description Prism
_exptl_crystal_F_000 720
_exptl_crystal_size_max .35
_exptl_crystal_size_mid .3
_exptl_crystal_size_min .3
_refine_diff_density_max .223
_refine_diff_density_min -.184
_refine_ls_extinction_coef .046(7)
_refine_ls_extinction_method SHELXL
_refine_ls_goodness_of_fit_ref 1.041
_refine_ls_hydrogen_treatment mixed
_refine_ls_matrix_type full
_refine_ls_number_parameters 224
_refine_ls_number_reflns 3758
_refine_ls_number_restraints 0
_refine_ls_restrained_S_all 1.041
_refine_ls_R_factor_all .0995
_refine_ls_R_factor_gt .0559
_refine_ls_shift/su_max .158
_refine_ls_shift/su_mean .004
_refine_ls_structure_factor_coef Fsqd
_refine_ls_weighting_details 'calc w=1/[\s^2^(Fo^2^)+(0.0773P)^2^+0.7666P] where P=(Fo^2^+2Fc^2^)/3'
_refine_ls_weighting_scheme calc
_refine_ls_wR_factor_ref .1803
_reflns_number_gt 2273
_reflns_number_total 3758
_reflns_threshold_expression >2sigma(I)
_cod_data_source_file av0042.cif
_cod_data_source_block LTP
_cod_depositor_comments
;
The following automatic conversions were performed:
'_symmetry_cell_setting' value 'Monoclinic' changed to 'monoclinic'
according to '/home/saulius/struct/CIF-dictionaries/cif_core.dic'
dictionary named 'cif_core.dic' version 2.4.1 from
2010-06-29.

'_exptl_absorpt_correction_type' value 'None' changed to
'none' according to '/home/saulius/struct/CIF-dictionaries/cif_core.dic'
dictionary named 'cif_core.dic' version 2.4.1 from 2010-06-29.

Automatic conversion script
Id: cif_fix_enum 1527 2010-12-29 10:47:43Z saulius 

The following automatic conversions were performed:

'_symmetry_cell_setting' value 'Monoclinic' changed to 'monoclinic'
according to /home/saulius/struct/CIF-dictionaries/cif_core.dic
dictionary named 'cif_core.dic' version 2.4.1 from
2010-06-29.

'_exptl_absorpt_correction_type' value 'None' changed to
'none' according to
/home/saulius/struct/CIF-dictionaries/cif_core.dic dictionary named
'cif_core.dic' version 2.4.1 from 2010-06-29.

Automatic conversion script
Id: cif_fix_values 1715 2011-07-08 13:25:40Z adriana 
;
_cod_original_cell_volume 1610.0(2)
_cod_original_sg_symbol_H-M 'P 21 /n'
_cod_database_code 2103742

loop_
_symmetry_equiv_pos_as_xyz
'x, y, z'
'-x+1/2, y+1/2, -z+1/2'
'-x, -y, -z'
'x-1/2, -y-1/2, z-1/2'

loop_
_atom_site_label
_atom_site_fract_x
_atom_site_fract_y
_atom_site_fract_z
_atom_site_U_iso_or_equiv
_atom_site_adp_type
_atom_site_calc_flag
_atom_site_refinement_flags
_atom_site_occupancy
_atom_site_type_symbol
O11 .11930(16) -.09655(14) .7723(2) .0723(6) Uani d . 1 O
O12 .12214(13) -.03273(13) .24944(19) .0576(5) Uani d . 1 O
O13 .15749(13) .20508(12) .6010(2) .0542(5) Uani d . 1 O
N11 .13655(14) .05751(13) .7000(2) .0441(5) Uani d . 1 N
N12 .11726(13) -.06465(13) .5092(2) .0420(5) Uani d . 1 N
N13 .14134(14) .09077(14) .4230(2) .0439(5) Uani d . 1 N
C11 .12442(17) -.03665(17) .6687(3) .0446(5) Uani d . 1 C
C12 .12741(14) .00114(17) .3955(2) .0407(5) Uani d . 1 C
C13 .14419(15) .11299(16) .5788(3) .0389(5) Uani d . 1 C
C14 .1049(2) -.16529(17) .4719(4) .0593(7) Uani d . 1 C
H14A .0650 -.1720 .3759 .089 Uiso calc R 1 H
H14B .0727 -.1962 .5573 .089 Uiso calc R 1 H
H14C .1688 -.1934 .4581 .089 Uiso calc R 1 H
C15 .1289(2) .0353(2) .1206(3) .0720(9) Uani d . 1 C
H15A .0754 .0797 .1255 .108 Uiso calc R 1 H
H15B .1248 .0027 .0207 .108 Uiso calc R 1 H
H15C .1911 .0681 .1306 .108 Uiso calc R 1 H
C16 .1601(2) .2405(2) .7618(3) .0701(8) Uani d . 1 C
H16A .0962 .2321 .8064 .105 Uiso calc R 1 H
H16B .1767 .3063 .7615 .105 Uiso calc R 1 H
H16C .2092 .2065 .8242 .105 Uiso calc R 1 H
O21 .09978(19) .65764(14) 1.2798(2) .0806(7) Uani d . 1 O
O22 .11168(12) .59344(13) .75859(18) .0521(5) Uani d . 1 O
O23 .14528(13) .35632(11) 1.1130(2) .0534(5) Uani d . 1 O
N21 .12268(14) .50404(13) 1.2092(2) .0440(5) Uani d . 1 N
N22 .10644(13) .62603(13) 1.0175(2) .0406(5) Uani d . 1 N
N23 .12913(13) .46987(13) .9328(2) .0407(5) Uani d . 1 N
C21 .10944(18) .59785(17) 1.1775(3) .0459(6) Uani d . 1 C
C22 .11627(14) .55969(16) .9045(2) .0375(5) Uani d . 1 C
C23 .13180(15) .44823(15) 1.0888(3) .0376(5) Uani d . 1 C
C24 .0944(2) .72659(17) .9794(3) .0563(7) Uani d . 1 C
H24A .1569 .7521 .9490 .084 Uiso calc R 1 H
H24B .0721 .7597 1.0708 .084 Uiso calc R 1 H
H24C .0464 .7337 .8934 .084 Uiso calc R 1 H
C25 .1210(2) .5256(2) .6301(3) .0648(8) Uani d . 1 C
H25A .1838 .4940 .6414 .097 Uiso calc R 1 H
H25B .1168 .5580 .5301 .097 Uiso calc R 1 H
H25C .0684 .4800 .6343 .097 Uiso calc R 1 H
C26 .1506(2) .3232(2) 1.2754(3) .0665(8) Uani d . 1 C
H26A .2017 .3569 1.3338 .100 Uiso calc R 1 H
H26B .1655 .2569 1.2770 .100 Uiso calc R 1 H
H26C .0880 .3337 1.3232 .100 Uiso calc R 1 H

loop_
_atom_site_aniso_label
_atom_site_aniso_U_11
_atom_site_aniso_U_22
_atom_site_aniso_U_33
_atom_site_aniso_U_12
_atom_site_aniso_U_13
_atom_site_aniso_U_23
O11 .1178(17) .0489(12) .0504(12) -.0053(11) .0054(10) .0144(10)
O12 .0698(11) .0662(13) .0369(9) -.0008(9) .0015(7) -.0144(8)
O13 .0736(11) .0344(10) .0546(11) -.0034(8) .0033(8) -.0070(8)
N11 .0577(11) .0414(11) .0333(10) .0003(9) .0028(8) -.0024(8)
N12 .0475(10) .0352(11) .0432(11) -.0018(8) .0012(8) -.0065(8)
N13 .0552(11) .0402(12) .0363(10) .0005(8) .0023(8) -.0008(8)
C11 .0544(13) .0402(14) .0392(13) -.0002(10) .0022(9) .0034(10)
C12 .0392(11) .0480(14) .0347(12) .0018(9) .0004(8) -.0068(10)
C13 .0413(11) .0354(13) .0398(12) .0014(9) .0019(8) -.0029(10)
C14 .0654(16) .0384(15) .0739(19) -.0042(11) .0021(13) -.0123(13)
C15 .090(2) .093(2) .0334(14) .0019(17) .0034(12) -.0005(14)
C16 .091(2) .0542(18) .0657(19) -.0028(14) .0043(14) -.0282(15)
O21 .150(2) .0465(11) .0453(11) .0054(12) .0063(11) -.0125(9)
O22 .0644(10) .0589(11) .0328(9) -.0021(8) .0005(7) .0116(8)
O23 .0754(11) .0334(10) .0512(10) .0030(8) .0006(8) .0064(8)
N21 .0606(12) .0376(11) .0337(10) -.0008(9) .0011(8) .0032(8)
N22 .0510(10) .0324(10) .0385(10) -.0021(8) .0020(7) .0046(8)
N23 .0517(11) .0378(11) .0326(10) .0000(8) .0002(7) -.0009(8)
C21 .0670(15) .0376(13) .0332(12) -.0020(11) .0017(10) .0008(10)
C22 .0380(11) .0441(13) .0302(11) -.0040(9) .0007(8) .0065(9)
C23 .0404(11) .0347(12) .0377(12) -.0008(8) .0002(8) .0036(9)
C24 .0737(16) .0330(13) .0624(17) .0023(11) .0042(12) .0101(12)
C25 .0781(18) .088(2) .0285(13) -.0035(15) -.0003(11) .0008(13)
C26 .092(2) .0480(16) .0585(17) .0026(14) -.0034(14) .0225(13)

loop_
_atom_type_symbol
_atom_type_description
_atom_type_scat_dispersion_real
_atom_type_scat_dispersion_imag
_atom_type_scat_source
C C .0033 .0016 'International Tables Vol C Tables 4.2.6.8 and 6.1.1.4'
H H .0000 .0000 'International Tables Vol C Tables 4.2.6.8 and 6.1.1.4'
N N .0061 .0033 'International Tables Vol C Tables 4.2.6.8 and 6.1.1.4'
O O .0106 .0060 'International Tables Vol C Tables 4.2.6.8 and 6.1.1.4'

loop_
_geom_angle_atom_site_label_1
_geom_angle_atom_site_label_2
_geom_angle_atom_site_label_3
_geom_angle
C12 O12 C15 116.9(2)
C13 O13 C16 118.1(2)
C13 N11 C11 116.83(19)
C12 N12 C11 118.79(19)
C12 N12 C14 122.2(2)
C11 N12 C14 118.9(2)
C12 N13 C13 113.55(19)
O11 C11 N11 123.3(2)
O11 C11 N12 119.0(2)
N11 C11 N12 117.7(2)
N13 C12 O12 121.5(2)
N13 C12 N12 124.4(2)
O12 C12 N12 114.1(2)
N11 C13 O13 119.9(2)
N11 C13 N13 128.7(2)
O13 C13 N13 111.4(2)
N12 C14 H14A 109.5
N12 C14 H14B 109.5
H14A C14 H14B 109.5
N12 C14 H14C 109.5
H14A C14 H14C 109.5
H14B C14 H14C 109.5
O12 C15 H15A 109.5
O12 C15 H15B 109.5
H15A C15 H15B 109.5
O12 C15 H15C 109.5
H15A C15 H15C 109.5
H15B C15 H15C 109.5
O13 C16 H16A 109.5
O13 C16 H16B 109.5
H16A C16 H16B 109.5
O13 C16 H16C 109.5
H16A C16 H16C 109.5
H16B C16 H16C 109.5
C22 O22 C25 116.8(2)
C23 O23 C26 117.7(2)
C23 N21 C21 117.08(19)
C22 N22 C21 118.69(19)
C22 N22 C24 122.30(19)
C21 N22 C24 119.0(2)
C22 N23 C23 113.50(18)
O21 C21 N21 123.6(2)
O21 C21 N22 118.8(2)
N21 C21 N22 117.6(2)
N23 C22 O22 121.7(2)
N23 C22 N22 124.45(19)
O22 C22 N22 113.8(2)
N21 C23 O23 119.6(2)
N21 C23 N23 128.7(2)
O23 C23 N23 111.76(19)
N22 C24 H24A 109.5
N22 C24 H24B 109.5
H24A C24 H24B 109.5
N22 C24 H24C 109.5
H24A C24 H24C 109.5
H24B C24 H24C 109.5
O22 C25 H25A 109.5
O22 C25 H25B 109.5
H25A C25 H25B 109.5
O22 C25 H25C 109.5
H25A C25 H25C 109.5
H25B C25 H25C 109.5
O23 C26 H26A 109.5
O23 C26 H26B 109.5
H26A C26 H26B 109.5
O23 C26 H26C 109.5
H26A C26 H26C 109.5
H26B C26 H26C 109.5

loop_
_geom_bond_atom_site_label_1
_geom_bond_atom_site_label_2
_geom_bond_distance
O11 C11 1.221(3)
O12 C12 1.321(3)
O12 C15 1.458(3)
O13 C13 1.330(3)
O13 C16 1.445(3)
N11 C13 1.297(3)
N11 C11 1.369(3)
N12 C12 1.348(3)
N12 C11 1.402(3)
N12 C14 1.469(3)
N13 C12 1.304(3)
N13 C13 1.350(3)
C14 H14A .9600
C14 H14B .9600
C14 H14C .9600
C15 H15A .9600
C15 H15B .9600
C15 H15C .9600
C16 H16A .9600
C16 H16B .9600
C16 H16C .9600
O21 C21 1.220(3)
O22 C22 1.319(2)
O22 C25 1.457(3)
O23 C23 1.330(3)
O23 C26 1.447(3)
N21 C23 1.297(3)
N21 C21 1.367(3)
N22 C22 1.349(3)
N22 C21 1.406(3)
N22 C24 1.469(3)
N23 C22 1.306(3)
N23 C23 1.350(3)
C24 H24A .9600
C24 H24B .9600
C24 H24C .9600
C25 H25A .9600
C25 H25B .9600
C25 H25C .9600
C26 H26A .9600
C26 H26B .9600
C26 H26C .9600

loop_
_geom_torsion_atom_site_label_1
_geom_torsion_atom_site_label_2
_geom_torsion_atom_site_label_3
_geom_torsion_atom_site_label_4
_geom_torsion
C13 N11 C11 O11 177.7(2)
C13 N11 C11 N12 -2.5(3)
C12 N12 C11 O11 -177.1(2)
C14 N12 C11 O11 -.6(3)
C12 N12 C11 N11 3.2(3)
C14 N12 C11 N11 179.6(2)
C13 N13 C12 O12 179.63(18)
C13 N13 C12 N12 -.4(3)
C15 O12 C12 N13 -2.2(3)
C15 O12 C12 N12 177.8(2)
C11 N12 C12 N13 -1.7(3)
C14 N12 C12 N13 -178.0(2)
C11 N12 C12 O12 178.26(18)
C14 N12 C12 O12 1.9(3)
C11 N11 C13 O13 -179.06(19)
C11 N11 C13 N13 .4(3)
C16 O13 C13 N11 -1.7(3)
C16 O13 C13 N13 178.72(19)
C12 N13 C13 N11 1.2(3)
C12 N13 C13 O13 -179.36(18)
C23 N21 C21 O21 179.9(2)
C23 N21 C21 N22 .2(3)
C22 N22 C21 O21 -179.4(2)
C24 N22 C21 O21 1.6(3)
C22 N22 C21 N21 .3(3)
C24 N22 C21 N21 -178.7(2)
C23 N23 C22 O22 -179.90(17)
C23 N23 C22 N22 .0(3)
C25 O22 C22 N23 .4(3)
C25 O22 C22 N22 -179.53(19)
C21 N22 C22 N23 -.4(3)
C24 N22 C22 N23 178.5(2)
C21 N22 C22 O22 179.53(18)
C24 N22 C22 O22 -1.5(3)
C21 N21 C23 O23 179.70(19)
C21 N21 C23 N23 -.7(3)
C26 O23 C23 N21 -.9(3)
C26 O23 C23 N23 179.4(2)
C22 N23 C23 N21 .6(3)
C22 N23 C23 O23 -179.80(18)

loop_
_cod_related_entry_id
_cod_related_entry_database
_cod_related_entry_code
1 ChemSpider 10559085
